data_7152809
loop_
_publ_author_name
'Liang, Jinyan'
'Chen, Qiao'
'Liu, Luping'
'Jiang, Xianxing'
'Wang, Rui'

_publ_section_title
;
 An organocatalytic asymmetric double Michael cascade reaction of
 unsaturated ketones and unsaturated pyrazolones: highly efficient
 synthesis of spiropyrazolone derivatives.
;
_journal_issue 9
_journal_name_full 'Organic &amp; biomolecular chemistry'
_journal_page_first 1441
_journal_page_last 1445
_journal_paper_doi 10.1039/c2ob27095a
_journal_volume 11
_journal_year 2013
_chemical_absolute_configuration none
_chemical_formula_sum 'C27 H22 Br Cl N2 O2'
_chemical_formula_weight 521.83
_chemical_name_systematic
;
?
;
_space_group_IT_number 19
_symmetry_cell_setting orthorhombic
_symmetry_space_group_name_Hall 'P 2ac 2ab'
_symmetry_space_group_name_H-M 'P 21 21 21'
_atom_sites_solution_hydrogens geom
_atom_sites_solution_primary direct
_atom_sites_solution_secondary difmap
_audit_creation_method SHELXL-97
_cell_angle_alpha 90.00
_cell_angle_beta 90.00
_cell_angle_gamma 90.00
_cell_formula_units_Z 4
_cell_length_a 8.258(3)
_cell_length_b 11.699(4)
_cell_length_c 23.879(7)
_cell_measurement_reflns_used 2159
_cell_measurement_temperature 296(2)
_cell_measurement_theta_max 20.26
_cell_measurement_theta_min 2.44
_cell_volume 2307.0(13)
_computing_cell_refinement 'Bruker SAINT'
_computing_data_collection 'Bruker APEX2'
_computing_data_reduction 'Bruker SAINT'
_computing_molecular_graphics 'Bruker SHELXTL'
_computing_publication_material 'Bruker SHELXTL'
_computing_structure_refinement 'SHELXL-97 (Sheldrick, 2008)'
_computing_structure_solution 'SHELXS-97 (Sheldrick, 2008)'
_diffrn_ambient_temperature 296(2)
_diffrn_measured_fraction_theta_full 0.999
_diffrn_measured_fraction_theta_max 0.999
_diffrn_measurement_device_type 'Bruker APEX-II CCD'
_diffrn_measurement_method '\f and \w scans'
_diffrn_radiation_monochromator graphite
_diffrn_radiation_source 'fine-focus sealed tube'
_diffrn_radiation_type MoK\a
_diffrn_radiation_wavelength 0.71073
_diffrn_reflns_av_R_equivalents 0.0525
_diffrn_reflns_av_sigmaI/netI 0.0947
_diffrn_reflns_limit_h_max 10
_diffrn_reflns_limit_h_min -9
_diffrn_reflns_limit_k_max 14
_diffrn_reflns_limit_k_min -11
_diffrn_reflns_limit_l_max 25
_diffrn_reflns_limit_l_min -28
_diffrn_reflns_number 11075
_diffrn_reflns_theta_full 25.50
_diffrn_reflns_theta_max 25.50
_diffrn_reflns_theta_min 2.44
_exptl_absorpt_coefficient_mu 1.926
_exptl_absorpt_correction_T_max 0.6051
_exptl_absorpt_correction_T_min 0.5521
_exptl_absorpt_correction_type multi-scan
_exptl_absorpt_process_details SADABS
_exptl_crystal_colour colorless
_exptl_crystal_density_diffrn 1.502
_exptl_crystal_density_method 'not measured'
_exptl_crystal_description block
_exptl_crystal_F_000 1064
_exptl_crystal_size_max 0.35
_exptl_crystal_size_mid 0.33
_exptl_crystal_size_min 0.29
_refine_diff_density_max 0.295
_refine_diff_density_min -0.333
_refine_diff_density_rms 0.052
_refine_ls_abs_structure_details 'Flack H D (1983), Acta Cryst. A39, 876-881'
_refine_ls_abs_structure_Flack 0.001(10)
_refine_ls_extinction_method none
_refine_ls_goodness_of_fit_ref 0.985
_refine_ls_hydrogen_treatment constr
_refine_ls_matrix_type full
_refine_ls_number_parameters 299
_refine_ls_number_reflns 4288
_refine_ls_number_restraints 0
_refine_ls_restrained_S_all 0.985
_refine_ls_R_factor_all 0.0904
_refine_ls_R_factor_gt 0.0407
_refine_ls_shift/su_max 0.001
_refine_ls_shift/su_mean 0.000
_refine_ls_structure_factor_coef Fsqd
_refine_ls_weighting_details 'calc w=1/[\s^2^(Fo^2^)+(0.0000P)^2^+0.0000P] where P=(Fo^2^+2Fc^2^)/3'
_refine_ls_weighting_scheme calc
_refine_ls_wR_factor_gt 0.0730
_refine_ls_wR_factor_ref 0.0868
_reflns_number_gt 2675
_reflns_number_total 4288
_reflns_threshold_expression >2sigma(I)
_cod_data_source_file c2ob27095a.txt
_cod_data_source_block p212121
_cod_depositor_comments
;
The following automatic conversions were performed:

'_symmetry_cell_setting' value 'Orthorhombic' changed to
'orthorhombic' according to
/home/saulius/struct/CIF-dictionaries/cif_core.dic dictionary named
'cif_core.dic' version 2.4.2 from 2011-04-26.

Automatic conversion script
Id: cif_fix_values 1891 2012-01-12 08:04:46Z andrius 
;
_cod_original_cell_volume 2306.9(12)
_cod_original_sg_symbol_H-M P2(1)2(1)2(1)
_cod_database_code 7152809

loop_
_symmetry_equiv_pos_as_xyz
'x, y, z'
'-x+1/2, -y, z+1/2'
'-x, y+1/2, -z+1/2'
'x+1/2, -y+1/2, -z'

loop_
_atom_site_label
_atom_site_type_symbol
_atom_site_fract_x
_atom_site_fract_y
_atom_site_fract_z
_atom_site_U_iso_or_equiv
_atom_site_adp_type
_atom_site_occupancy
_atom_site_symmetry_multiplicity
_atom_site_calc_flag
_atom_site_refinement_flags
Br1 Br 0.73148(7) 1.22765(5) 1.076541(18) 0.0741(2) Uani 1 1 d .
C1 C 0.6844(4) 0.9382(3) 0.82067(14) 0.0284(10) Uani 1 1 d .
C2 C 0.6249(5) 1.0623(3) 0.83272(15) 0.0341(10) Uani 1 1 d .
H2 H 0.6906 1.1134 0.8095 0.041 Uiso 1 1 calc R
C3 C 0.4494(5) 1.0801(4) 0.81535(16) 0.0410(11) Uani 1 1 d .
H3A H 0.3796 1.0367 0.8401 0.049 Uiso 1 1 calc R
H3B H 0.4219 1.1603 0.8194 0.049 Uiso 1 1 calc R
C4 C 0.4186(5) 1.0438(4) 0.75563(18) 0.0432(12) Uani 1 1 d .
C5 C 0.4877(5) 0.9313(4) 0.73817(16) 0.0409(11) Uani 1 1 d .
H5A H 0.4813 0.9256 0.6977 0.049 Uiso 1 1 calc R
H5B H 0.4210 0.8709 0.7538 0.049 Uiso 1 1 calc R
C6 C 0.6660(5) 0.9107(3) 0.75627(15) 0.0322(10) Uani 1 1 d .
H6 H 0.6862 0.8286 0.7520 0.039 Uiso 1 1 calc R
C7 C 0.5902(5) 0.8477(4) 0.85356(16) 0.0326(10) Uani 1 1 d .
C8 C 0.8517(5) 0.9209(4) 0.84440(16) 0.0309(10) Uani 1 1 d .
C9 C 1.0000(5) 0.9904(3) 0.83311(16) 0.0427(12) Uani 1 1 d .
H9A H 0.9922 1.0621 0.8525 0.064 Uiso 1 1 calc R
H9B H 1.0093 1.0041 0.7936 0.064 Uiso 1 1 calc R
H9C H 1.0938 0.9497 0.8460 0.064 Uiso 1 1 calc R
C10 C 0.6500(5) 1.0994(3) 0.89359(15) 0.0317(10) Uani 1 1 d .
C11 C 0.7415(6) 1.1948(3) 0.90476(16) 0.0520(12) Uani 1 1 d .
H11 H 0.7892 1.2340 0.8752 0.062 Uiso 1 1 calc R
C12 C 0.7645(5) 1.2340(4) 0.95866(16) 0.0577(13) Uani 1 1 d .
H12 H 0.8244 1.3000 0.9653 0.069 Uiso 1 1 calc R
C13 C 0.6978(5) 1.1744(4) 1.00224(16) 0.0448(11) Uani 1 1 d .
C14 C 0.6085(5) 1.0793(4) 0.99326(17) 0.0419(11) Uani 1 1 d .
H14 H 0.5654 1.0388 1.0233 0.050 Uiso 1 1 calc R
C15 C 0.5819(5) 1.0428(3) 0.93858(16) 0.0413(12) Uani 1 1 d .
H15 H 0.5170 0.9791 0.9322 0.050 Uiso 1 1 calc R
C16 C 0.7837(5) 0.9708(3) 0.71828(14) 0.0328(10) Uani 1 1 d .
C17 C 0.9277(5) 0.9177(4) 0.70088(16) 0.0402(11) Uani 1 1 d .
C18 C 1.0336(6) 0.9685(4) 0.66388(17) 0.0467(12) Uani 1 1 d .
H18 H 1.1289 0.9315 0.6538 0.056 Uiso 1 1 calc R
C19 C 0.9980(6) 1.0735(4) 0.64212(18) 0.0557(13) Uani 1 1 d .
H19 H 1.0678 1.1079 0.6166 0.067 Uiso 1 1 calc R
C20 C 0.8574(5) 1.1284(4) 0.65828(18) 0.0484(12) Uani 1 1 d .
H20 H 0.8328 1.2003 0.6440 0.058 Uiso 1 1 calc R
C21 C 0.7546(5) 1.0769(3) 0.69535(14) 0.0390(10) Uani 1 1 d .
H21 H 0.6604 1.1153 0.7056 0.047 Uiso 1 1 calc R
C22 C 0.6734(5) 0.7119(3) 0.92880(15) 0.0354(10) Uani 1 1 d .
C23 C 0.5728(6) 0.6214(4) 0.91774(18) 0.0489(12) Uani 1 1 d .
H23 H 0.5208 0.6157 0.8833 0.059 Uiso 1 1 calc R
C24 C 0.5495(6) 0.5391(4) 0.9581(2) 0.0634(14) Uani 1 1 d .
H24 H 0.4844 0.4762 0.9504 0.076 Uiso 1 1 calc R
C25 C 0.6217(7) 0.5492(5) 1.0097(2) 0.0713(17) Uani 1 1 d .
H25 H 0.6051 0.4936 1.0370 0.086 Uiso 1 1 calc R
C26 C 0.7176(6) 0.6411(5) 1.02072(17) 0.0600(14) Uani 1 1 d .
H26 H 0.7649 0.6485 1.0559 0.072 Uiso 1 1 calc R
C27 C 0.7454(5) 0.7231(4) 0.98058(15) 0.0499(11) Uani 1 1 d .
H27 H 0.8119 0.7852 0.9883 0.060 Uiso 1 1 calc R
Cl1 Cl 0.98128(15) 0.78349(10) 0.72667(5) 0.0663(4) Uani 1 1 d .
N1 N 0.7012(4) 0.7959(3) 0.88676(12) 0.0330(8) Uani 1 1 d .
N2 N 0.8585(4) 0.8436(3) 0.88206(13) 0.0356(9) Uani 1 1 d .
O1 O 0.3389(4) 1.1034(3) 0.72423(13) 0.0666(10) Uani 1 1 d .
O2 O 0.4468(3) 0.8257(2) 0.85106(11) 0.0433(7) Uani 1 1 d .

loop_
_atom_site_aniso_label
_atom_site_aniso_U_11
_atom_site_aniso_U_22
_atom_site_aniso_U_33
_atom_site_aniso_U_23
_atom_site_aniso_U_13
_atom_site_aniso_U_12
Br1 0.0892(4) 0.0945(4) 0.0386(2) -0.0207(3) -0.0051(3) -0.0102(4)
C1 0.033(2) 0.032(3) 0.020(2) -0.0003(17) 0.0014(17) -0.0061(19)
C2 0.038(3) 0.037(3) 0.027(2) 0.0004(19) 0.0044(19) -0.004(2)
C3 0.044(3) 0.041(3) 0.038(2) -0.002(2) 0.000(2) 0.006(2)
C4 0.028(2) 0.062(3) 0.039(3) 0.006(2) 0.002(2) 0.000(2)
C5 0.041(3) 0.052(3) 0.030(2) -0.002(2) -0.004(2) -0.012(2)
C6 0.040(2) 0.030(2) 0.027(2) -0.0033(18) 0.0017(19) -0.005(2)
C7 0.040(3) 0.038(3) 0.020(2) -0.005(2) 0.003(2) 0.000(2)
C8 0.031(2) 0.037(3) 0.025(2) -0.006(2) 0.0028(19) -0.004(2)
C9 0.038(3) 0.047(3) 0.043(3) 0.000(2) 0.003(2) -0.013(2)
C10 0.036(2) 0.031(3) 0.028(2) -0.0028(19) 0.0038(19) -0.002(2)
C11 0.073(3) 0.048(3) 0.035(2) -0.0009(19) 0.012(2) -0.024(3)
C12 0.068(3) 0.059(3) 0.046(2) -0.020(2) 0.007(3) -0.034(3)
C13 0.050(3) 0.058(3) 0.027(2) -0.010(2) 0.001(2) 0.001(2)
C14 0.058(3) 0.042(3) 0.026(2) 0.000(2) 0.007(2) -0.005(2)
C15 0.054(3) 0.032(3) 0.038(3) -0.008(2) 0.011(2) -0.009(2)
C16 0.034(3) 0.038(3) 0.026(2) -0.0069(19) 0.000(2) 0.000(2)
C17 0.055(3) 0.035(3) 0.031(2) -0.004(2) 0.001(2) 0.000(2)
C18 0.049(3) 0.046(3) 0.045(3) -0.009(2) 0.010(2) 0.000(3)
C19 0.060(4) 0.056(3) 0.050(3) 0.006(3) 0.018(3) -0.018(3)
C20 0.056(3) 0.042(3) 0.047(3) 0.010(2) 0.003(3) -0.006(3)
C21 0.042(3) 0.042(3) 0.033(2) 0.0073(19) 0.004(2) 0.000(3)
C22 0.040(2) 0.032(2) 0.035(2) 0.002(2) 0.0075(19) 0.001(2)
C23 0.071(3) 0.042(3) 0.034(2) 0.007(2) 0.001(2) -0.010(3)
C24 0.080(4) 0.050(3) 0.060(3) 0.007(3) 0.008(3) -0.018(3)
C25 0.097(5) 0.063(4) 0.053(3) 0.026(3) 0.020(3) 0.007(4)
C26 0.074(4) 0.072(4) 0.034(3) 0.014(3) -0.003(3) 0.021(3)
C27 0.056(3) 0.058(3) 0.036(2) 0.005(2) -0.004(2) 0.004(3)
Cl1 0.0823(9) 0.0464(8) 0.0700(8) 0.0063(7) 0.0240(7) 0.0235(7)
N1 0.035(2) 0.036(2) 0.0280(17) 0.0080(16) 0.0003(15) -0.0077(17)
N2 0.034(2) 0.040(2) 0.033(2) 0.0009(18) 0.0022(16) -0.0051(18)
O1 0.058(2) 0.088(3) 0.054(2) 0.0054(19) -0.0113(18) 0.0228(19)
O2 0.0300(16) 0.054(2) 0.0455(17) 0.0069(15) -0.0024(14) -0.0100(15)

loop_
_atom_type_symbol
_atom_type_description
_atom_type_scat_dispersion_real
_atom_type_scat_dispersion_imag
_atom_type_scat_source
C C 0.0033 0.0016 'International Tables Vol C Tables 4.2.6.8 and 6.1.1.4'
H H 0.0000 0.0000 'International Tables Vol C Tables 4.2.6.8 and 6.1.1.4'
N N 0.0061 0.0033 'International Tables Vol C Tables 4.2.6.8 and 6.1.1.4'
O O 0.0106 0.0060 'International Tables Vol C Tables 4.2.6.8 and 6.1.1.4'
Br Br -0.2901 2.4595 'International Tables Vol C Tables 4.2.6.8 and 6.1.1.4'
Cl Cl 0.1484 0.1585 'International Tables Vol C Tables 4.2.6.8 and 6.1.1.4'

loop_
_geom_angle_atom_site_label_1
_geom_angle_atom_site_label_2
_geom_angle_atom_site_label_3
_geom_angle
C8 C1 C7 100.4(3)
C8 C1 C2 110.1(3)
C7 C1 C2 112.9(3)
C8 C1 C6 115.3(3)
C7 C1 C6 108.0(3)
C2 C1 C6 109.8(3)
C3 C2 C10 110.4(3)
C3 C2 C1 112.2(3)
C10 C2 C1 113.4(3)
C3 C2 H2 106.8
C10 C2 H2 106.8
C1 C2 H2 106.8
C4 C3 C2 112.3(3)
C4 C3 H3A 109.1
C2 C3 H3A 109.1
C4 C3 H3B 109.1
C2 C3 H3B 109.1
H3A C3 H3B 107.9
O1 C4 C5 122.6(4)
O1 C4 C3 120.7(4)
C5 C4 C3 116.6(4)
C4 C5 C6 114.9(3)
C4 C5 H5A 108.5
C6 C5 H5A 108.5
C4 C5 H5B 108.5
C6 C5 H5B 108.5
H5A C5 H5B 107.5
C16 C6 C5 111.8(3)
C16 C6 C1 115.4(3)
C5 C6 C1 109.3(3)
C16 C6 H6 106.6
C5 C6 H6 106.6
C1 C6 H6 106.6
O2 C7 N1 126.4(4)
O2 C7 C1 128.2(4)
N1 C7 C1 105.4(3)
N2 C8 C9 118.5(4)
N2 C8 C1 113.6(3)
C9 C8 C1 127.6(4)
C8 C9 H9A 109.5
C8 C9 H9B 109.5
H9A C9 H9B 109.5
C8 C9 H9C 109.5
H9A C9 H9C 109.5
H9B C9 H9C 109.5
C11 C10 C15 117.5(3)
C11 C10 C2 119.3(3)
C15 C10 C2 123.1(4)
C10 C11 C12 121.8(4)
C10 C11 H11 119.1
C12 C11 H11 119.1
C13 C12 C11 119.0(4)
C13 C12 H12 120.5
C11 C12 H12 120.5
C14 C13 C12 121.2(4)
C14 C13 Br1 119.9(3)
C12 C13 Br1 118.9(3)
C13 C14 C15 119.2(4)
C13 C14 H14 120.4
C15 C14 H14 120.4
C10 C15 C14 121.2(4)
C10 C15 H15 119.4
C14 C15 H15 119.4
C21 C16 C17 115.4(4)
C21 C16 C6 123.2(4)
C17 C16 C6 121.2(4)
C18 C17 C16 122.4(4)
C18 C17 Cl1 117.0(3)
C16 C17 Cl1 120.6(3)
C19 C18 C17 119.7(4)
C19 C18 H18 120.2
C17 C18 H18 120.2
C18 C19 C20 119.5(4)
C18 C19 H19 120.2
C20 C19 H19 120.2
C21 C20 C19 119.9(4)
C21 C20 H20 120.1
C19 C20 H20 120.1
C20 C21 C16 123.1(4)
C20 C21 H21 118.5
C16 C21 H21 118.5
C23 C22 C27 120.4(4)
C23 C22 N1 119.7(4)
C27 C22 N1 119.9(4)
C22 C23 C24 119.3(4)
C22 C23 H23 120.3
C24 C23 H23 120.3
C23 C24 C25 120.5(5)
C23 C24 H24 119.7
C25 C24 H24 119.7
C26 C25 C24 119.6(5)
C26 C25 H25 120.2
C24 C25 H25 120.2
C25 C26 C27 120.9(5)
C25 C26 H26 119.5
C27 C26 H26 119.5
C26 C27 C22 119.2(4)
C26 C27 H27 120.4
C22 C27 H27 120.4
C7 N1 N2 113.4(3)
C7 N1 C22 127.8(3)
N2 N1 C22 118.3(3)
C8 N2 N1 107.1(3)

loop_
_geom_bond_atom_site_label_1
_geom_bond_atom_site_label_2
_geom_bond_distance
Br1 C13 1.901(4)
C1 C8 1.506(5)
C1 C7 1.530(5)
C1 C2 1.560(5)
C1 C6 1.578(5)
C2 C3 1.522(5)
C2 C10 1.531(5)
C2 H2 0.9800
C3 C4 1.510(6)
C3 H3A 0.9700
C3 H3B 0.9700
C4 O1 1.218(5)
C4 C5 1.493(6)
C5 C6 1.553(5)
C5 H5A 0.9700
C5 H5B 0.9700
C6 C16 1.505(5)
C6 H6 0.9800
C7 O2 1.213(5)
C7 N1 1.355(5)
C8 N2 1.277(5)
C8 C9 1.495(5)
C9 H9A 0.9600
C9 H9B 0.9600
C9 H9C 0.9600
C10 C11 1.374(5)
C10 C15 1.382(5)
C11 C12 1.380(5)
C11 H11 0.9300
C12 C13 1.369(5)
C12 H12 0.9300
C13 C14 1.351(5)
C14 C15 1.392(5)
C14 H14 0.9300
C15 H15 0.9300
C16 C21 1.378(5)
C16 C17 1.404(5)
C17 C18 1.379(6)
C17 Cl1 1.743(4)
C18 C19 1.366(6)
C18 H18 0.9300
C19 C20 1.381(6)
C19 H19 0.9300
C20 C21 1.367(5)
C20 H20 0.9300
C21 H21 0.9300
C22 C23 1.372(5)
C22 C27 1.378(5)
C22 N1 1.424(4)
C23 C24 1.375(6)
C23 H23 0.9300
C24 C25 1.375(7)
C24 H24 0.9300
C25 C26 1.360(6)
C25 H25 0.9300
C26 C27 1.375(6)
C26 H26 0.9300
C27 H27 0.9300
N1 N2 1.418(4)

loop_
_geom_torsion_atom_site_label_1
_geom_torsion_atom_site_label_2
_geom_torsion_atom_site_label_3
_geom_torsion_atom_site_label_4
_geom_torsion
C8 C1 C2 C3 -173.6(3)
C7 C1 C2 C3 -62.3(4)
C6 C1 C2 C3 58.3(4)
C8 C1 C2 C10 -47.7(4)
C7 C1 C2 C10 63.6(4)
C6 C1 C2 C10 -175.8(3)
C10 C2 C3 C4 -179.6(3)
C1 C2 C3 C4 -52.1(5)
C2 C3 C4 O1 -135.6(4)
C2 C3 C4 C5 45.7(5)
O1 C4 C5 C6 135.6(4)
C3 C4 C5 C6 -45.6(5)
C4 C5 C6 C16 -79.5(4)
C4 C5 C6 C1 49.6(4)
C8 C1 C6 C16 -53.4(5)
C7 C1 C6 C16 -164.8(3)
C2 C1 C6 C16 71.7(4)
C8 C1 C6 C5 179.5(3)
C7 C1 C6 C5 68.1(4)
C2 C1 C6 C5 -55.4(4)
C8 C1 C7 O2 179.1(4)
C2 C1 C7 O2 61.9(5)
C6 C1 C7 O2 -59.7(5)
C8 C1 C7 N1 -0.9(4)
C2 C1 C7 N1 -118.1(3)
C6 C1 C7 N1 120.3(3)
C7 C1 C8 N2 -1.1(4)
C2 C1 C8 N2 118.1(4)
C6 C1 C8 N2 -116.9(4)
C7 C1 C8 C9 -174.4(4)
C2 C1 C8 C9 -55.1(5)
C6 C1 C8 C9 69.8(5)
C3 C2 C10 C11 -111.1(4)
C1 C2 C10 C11 122.0(4)
C3 C2 C10 C15 67.5(5)
C1 C2 C10 C15 -59.4(5)
C15 C10 C11 C12 -0.5(7)
C2 C10 C11 C12 178.2(4)
C10 C11 C12 C13 1.8(7)
C11 C12 C13 C14 -1.0(7)
C11 C12 C13 Br1 179.4(3)
C12 C13 C14 C15 -1.1(6)
Br1 C13 C14 C15 178.6(3)
C11 C10 C15 C14 -1.6(6)
C2 C10 C15 C14 179.7(4)
C13 C14 C15 C10 2.4(7)
C5 C6 C16 C21 37.0(5)
C1 C6 C16 C21 -88.9(4)
C5 C6 C16 C17 -138.6(4)
C1 C6 C16 C17 95.5(4)
C21 C16 C17 C18 0.7(6)
C6 C16 C17 C18 176.6(4)
C21 C16 C17 Cl1 179.6(3)
C6 C16 C17 Cl1 -4.4(5)
C16 C17 C18 C19 -1.2(6)
Cl1 C17 C18 C19 179.8(3)
C17 C18 C19 C20 1.2(7)
C18 C19 C20 C21 -0.7(7)
C19 C20 C21 C16 0.2(6)
C17 C16 C21 C20 -0.2(6)
C6 C16 C21 C20 -176.1(4)
C27 C22 C23 C24 -2.7(6)
N1 C22 C23 C24 178.5(4)
C22 C23 C24 C25 2.2(7)
C23 C24 C25 C26 -0.4(8)
C24 C25 C26 C27 -1.0(8)
C25 C26 C27 C22 0.6(7)
C23 C22 C27 C26 1.2(6)
N1 C22 C27 C26 -179.9(4)
O2 C7 N1 N2 -177.6(4)
C1 C7 N1 N2 2.5(4)
O2 C7 N1 C22 -5.5(7)
C1 C7 N1 C22 174.5(3)
C23 C22 N1 C7 45.6(5)
C27 C22 N1 C7 -133.2(4)
C23 C22 N1 N2 -142.7(4)
C27 C22 N1 N2 38.5(5)
C9 C8 N2 N1 176.5(3)
C1 C8 N2 N1 2.5(4)
C7 N1 N2 C8 -3.2(4)
C22 N1 N2 C8 -176.1(3)
